data_1574103
loop_
_publ_author_name
'Phang, Si Jia Isabel'
'Zhang, Zheng-Feng'
'Su, Ming-Der'
'So, Cheuk-Wai'

_publ_section_title
;
 An N-phosphinoamidinato borasilenide: a vinyl-analogous anion containing
 a base-stabilised B&#xE001;Si double bond
;
_journal_issue 16
_journal_name_full 'Chemical Science'
_journal_page_first 6763
_journal_page_last 6769
_journal_paper_doi 10.1039/D5SC00047E
_journal_volume 16
_journal_year 2025
_chemical_formula_sum 'C36 H54 B N2 P Si2'
_chemical_formula_weight 612.77
_space_group_crystal_system monoclinic
_space_group_IT_number 14
_space_group_name_Hall '-P 2ybc'
_space_group_name_H-M_alt 'P 1 21/c 1'
_atom_sites_solution_hydrogens geom
_atom_sites_solution_primary dual
_audit_update_record
;
2024-10-29 deposited with the CCDC.	2025-03-10 downloaded from the CCDC.
;
_cell_angle_alpha 90
_cell_angle_beta 94.814(4)
_cell_angle_gamma 90
_cell_formula_units_Z 4
_cell_length_a 11.8487(6)
_cell_length_b 10.1385(7)
_cell_length_c 30.475(2)
_cell_measurement_reflns_used 3472
_cell_measurement_temperature 101.(2)
_cell_measurement_theta_max 68.1495
_cell_measurement_theta_min 2.9103
_cell_volume 3648.0(4)
_computing_cell_refinement 'SAINT V8.40B (Bruker AXS LLC, 2019)'
_computing_data_collection 'APEX5 (Bruker AXS Inc., 2023)'
_computing_data_reduction 'SAINT V8.40B (Bruker AXS LLC, 2019)'
_computing_molecular_graphics 'shelXle (C.B. Huebschle, rev 1503)'
_computing_publication_material 'APEX5 (Bruker AXS Inc., 2023)'
_computing_structure_refinement 'SHELXL-2019/1 (Sheldrick, 2019)'
_computing_structure_solution 'XT, VERSION 2018/2'
_diffrn_ambient_temperature 101.(2)
_diffrn_detector_area_resol_mean 7.3910
_diffrn_measured_fraction_theta_full 0.997
_diffrn_measured_fraction_theta_max 0.997
_diffrn_measurement_device 'PHOTON 3'
_diffrn_measurement_device_type 'CCD area detector'
_diffrn_measurement_method 'phi and omega scans'
_diffrn_radiation_monochromator 'Multilayer Mirror'
_diffrn_radiation_probe x-ray
_diffrn_radiation_type CuK\a
_diffrn_radiation_wavelength 1.54178
_diffrn_reflns_av_R_equivalents 0.1731
_diffrn_reflns_av_unetI/netI 0.1128
_diffrn_reflns_limit_h_max 14
_diffrn_reflns_limit_h_min -14
_diffrn_reflns_limit_k_max 12
_diffrn_reflns_limit_k_min -12
_diffrn_reflns_limit_l_max 36
_diffrn_reflns_limit_l_min -36
_diffrn_reflns_number 31379
_diffrn_reflns_theta_full 67.68
_diffrn_reflns_theta_max 68.34
_diffrn_reflns_theta_min 2.91
_diffrn_source 'Incoatec Microfocus Diamond 2'
_diffrn_source_current 1.0
_diffrn_source_power 0.05
_diffrn_source_type 'Bruker D8 Quest'
_diffrn_source_voltage 50
_exptl_absorpt_coefficient_mu 1.478
_exptl_absorpt_correction_T_max 0.94
_exptl_absorpt_correction_T_min 0.66
_exptl_absorpt_correction_type multi-scan
_exptl_absorpt_process_details
;
Krause, L., Herbst-Irmer, R., Sheldrick, G. M., Stalke, D. (2015).
"Comparison of silver and molybdenum microfocus X-ray sources for
single-crystal structure determination"
J. Appl. Cryst. 48, 3-10.
doi:10.1107/S1600576714022985
;
_exptl_crystal_colour orange
_exptl_crystal_density_diffrn 1.116
_exptl_crystal_density_method 'not measured'
_exptl_crystal_description block
_exptl_crystal_F_000 1328
_exptl_crystal_size_max 0.080
_exptl_crystal_size_mid 0.060
_exptl_crystal_size_min 0.040
_refine_diff_density_max 0.549
_refine_diff_density_min -0.483
_refine_ls_extinction_coef 0.0013(2)
_refine_ls_extinction_method 'SHELXL-2019/1 (Sheldrick 2019)'
_refine_ls_goodness_of_fit_ref 1.060
_refine_ls_hydrogen_treatment constr
_refine_ls_matrix_type full
_refine_ls_number_parameters 485
_refine_ls_number_reflns 6688
_refine_ls_number_restraints 877
_refine_ls_restrained_S_all 1.012
_refine_ls_R_factor_all 0.1430
_refine_ls_R_factor_gt 0.0918
_refine_ls_shift/su_max 0.000
_refine_ls_shift/su_mean 0.000
_refine_ls_structure_factor_coef Fsqd
_refine_ls_weighting_details 'w=1/[\s^2^(Fo^2^)+(0.0901P)^2^+7.7256P] where P=(Fo^2^+2Fc^2^)/3'
_refine_ls_weighting_scheme calc
_refine_ls_wR_factor_gt 0.2090
_refine_ls_wR_factor_ref 0.2361
_reflns_Friedel_coverage 0.000
_reflns_number_gt 4231
_reflns_number_total 6688
_reflns_threshold_expression 'I > 2\s(I)'
_cod_data_source_file d5sc00047e2.cif
_cod_data_source_block scw3255c
_cod_depositor_comments
;
The following automatic conversions were performed:

data item '_diffrn_radiation_probe' value 'X-ray' was changed to
'x-ray' in accordance with the
/home/data/users/saulius/crontab/automatic-downloads/rss-feeds/RSC/lib/dictionaries/cif_core.dic
dictionary named 'cif_core.dic' version 2.4.2 last updated on
2011-04-26.

data item '_exptl_absorpt_correction_type' value 'Multi-Scan' was
changed to 'multi-scan' in accordance with the
/home/data/users/saulius/crontab/automatic-downloads/rss-feeds/RSC/lib/dictionaries/cif_core.dic
dictionary named 'cif_core.dic' version 2.4.2 last updated on
2011-04-26.

Automatic conversion script
Id: cif_fix_values 8170 2020-07-09 18:12:32Z antanas 

 Adding full bibliography for 1574102--1574107.cif.
;
_cod_database_code 1574103

loop_
_space_group_symop_operation_xyz
'x, y, z'
'-x, y+1/2, -z+1/2'
'-x, -y, -z'
'x, -y-1/2, z-1/2'

loop_
_atom_site_type_symbol
_atom_site_label
_atom_site_fract_x
_atom_site_fract_y
_atom_site_fract_z
_atom_site_U_iso_or_equiv
_atom_site_adp_type
_atom_site_calc_flag
_atom_site_refinement_flags_adp
_atom_site_refinement_flags_occupancy
_atom_site_refinement_flags_posn
_atom_site_occupancy
_atom_site_disorder_assembly
_atom_site_disorder_group
C C1 0.84008(19) 0.3007(4) 0.39963(10) 0.0324(11) Uani d . . G 1.000000 . .
C C2 0.8752(2) 0.2886(3) 0.44412(9) 0.0326(11) Uani d . . DG 1.000000 . .
C C3 0.9852(3) 0.3230(4) 0.45938(8) 0.0384(12) Uani d . . G 1.000000 . .
H H3 1.009194 0.314692 0.489790 0.046000 Uiso calc U . R 1.000000 . .
C C4 1.0599(2) 0.3694(4) 0.43016(11) 0.0444(14) Uani d . . G 1.000000 . .
H H4 1.135025 0.392918 0.440587 0.053000 Uiso calc U . R 1.000000 . .
C C5 1.0247(2) 0.3815(4) 0.38567(10) 0.0451(15) Uani d . . G 1.000000 . .
H H5 1.075825 0.413293 0.365692 0.054000 Uiso calc U . R 1.000000 . .
C C6 0.9148(2) 0.3472(4) 0.37040(8) 0.0368(12) Uani d . . G 1.000000 . .
C C7 0.8831(4) 0.3578(7) 0.32067(18) 0.0436(14) Uani d . . . 1.000000 . .
H H7 0.803990 0.324196 0.314682 0.052000 Uiso calc U . R 1.000000 . .
C C8 0.8848(5) 0.5018(8) 0.3052(2) 0.0555(17) Uani d . . . 1.000000 . .
H H8A 0.864149 0.505690 0.273392 0.083000 Uiso calc U . R 1.000000 . .
H H8B 0.960970 0.538379 0.311654 0.083000 Uiso calc U . R 1.000000 . .
H H8C 0.830428 0.553362 0.320617 0.083000 Uiso calc U . R 1.000000 . .
C C9 0.9607(5) 0.2726(8) 0.2941(2) 0.0521(17) Uani d . . . 1.000000 . .
H H9A 0.934034 0.276300 0.262786 0.078000 Uiso calc U . R 1.000000 . .
H H9B 0.958939 0.181135 0.304368 0.078000 Uiso calc U . R 1.000000 . .
H H9C 1.038373 0.306288 0.298190 0.078000 Uiso calc U . R 1.000000 . .
C C10 0.7983(6) 0.2286(7) 0.4774(2) 0.0363(15) Uani d U P D 0.835(10) A 1
H H10 0.739302 0.175182 0.459987 0.044000 Uiso calc U P R 0.835(10) A 1
C C11 0.7368(7) 0.3338(8) 0.5008(3) 0.0463(19) Uani d U P D 0.835(10) A 1
H H11A 0.685332 0.292371 0.520241 0.069000 Uiso calc U P R 0.835(10) A 1
H H11B 0.693255 0.389070 0.479108 0.069000 Uiso calc U P R 0.835(10) A 1
H H11C 0.791915 0.388536 0.518334 0.069000 Uiso calc U P R 0.835(10) A 1
C C12 0.8632(6) 0.1345(8) 0.5091(2) 0.049(2) Uani d U P D 0.835(10) A 1
H H12A 0.809694 0.076474 0.522611 0.074000 Uiso calc U P R 0.835(10) A 1
H H12B 0.906593 0.185177 0.532131 0.074000 Uiso calc U P R 0.835(10) A 1
H H12C 0.915055 0.081144 0.493050 0.074000 Uiso calc U P R 0.835(10) A 1
C C10A 0.785(2) 0.249(2) 0.4756(7) 0.039(3) Uani d U P D 0.165(10) A 2
H H10A 0.710276 0.272094 0.460087 0.047000 Uiso calc U P R 0.165(10) A 2
C C11A 0.794(3) 0.326(3) 0.5179(7) 0.042(5) Uani d U P D 0.165(10) A 2
H H11D 0.720380 0.364605 0.522523 0.064000 Uiso calc U P R 0.165(10) A 2
H H11E 0.850419 0.396107 0.516301 0.064000 Uiso calc U P R 0.165(10) A 2
H H11F 0.817497 0.266714 0.542464 0.064000 Uiso calc U P R 0.165(10) A 2
C C12A 0.783(3) 0.101(2) 0.4837(10) 0.048(5) Uani d U P D 0.165(10) A 2
H H12D 0.727186 0.081623 0.504910 0.072000 Uiso calc U P R 0.165(10) A 2
H H12E 0.857698 0.071316 0.495417 0.072000 Uiso calc U P R 0.165(10) A 2
H H12F 0.760868 0.055652 0.455883 0.072000 Uiso calc U P R 0.165(10) A 2
C C13 0.6926(4) 0.1556(6) 0.36572(16) 0.0315(11) Uani d . . D 1.000000 . .
C C14 0.7879(10) 0.0711(13) 0.3493(5) 0.023(3) Uani d . P DG 0.51(2) B 1
C C15 0.8792(11) 0.0242(15) 0.3764(4) 0.031(3) Uani d U P DG 0.51(2) B 1
H H15 0.888905 0.050969 0.406372 0.037000 Uiso calc U P R 0.51(2) B 1
C C16 0.9563(9) -0.0620(14) 0.3598(4) 0.031(3) Uani d U P DG 0.51(2) B 1
H H16 1.018668 -0.094037 0.378340 0.038000 Uiso calc U P R 0.51(2) B 1
C C17 0.9420(8) -0.1012(13) 0.3160(4) 0.034(2) Uani d U P DG 0.51(2) B 1
H H17 0.994712 -0.160051 0.304570 0.041000 Uiso calc U P R 0.51(2) B 1
C C18 0.8507(9) -0.0543(14) 0.2888(4) 0.032(2) Uani d U P DG 0.51(2) B 1
H H18 0.840993 -0.081060 0.258832 0.039000 Uiso calc U P R 0.51(2) B 1
C C19 0.7736(8) 0.0319(13) 0.3054(4) 0.031(3) Uani d U P DG 0.51(2) B 1
H H19 0.711228 0.063947 0.286863 0.037000 Uiso calc U P R 0.51(2) B 1
C C14A 0.7774(13) 0.0458(17) 0.3568(6) 0.030(3) Uani d U P D 0.49(2) B 2
C C15A 0.8713(14) 0.0104(18) 0.3845(5) 0.031(2) Uani d U P D 0.49(2) B 2
H H15A 0.885004 0.051482 0.412403 0.037000 Uiso calc U P R 0.49(2) B 2
C C16A 0.9450(12) -0.0851(16) 0.3713(5) 0.034(3) Uani d U P D 0.49(2) B 2
H H16A 1.005238 -0.114730 0.391478 0.040000 Uiso calc U P R 0.49(2) B 2
C C17A 0.9324(11) -0.1380(15) 0.3294(5) 0.035(2) Uani d U P D 0.49(2) B 2
H H17A 0.986072 -0.199681 0.320255 0.043000 Uiso calc U P R 0.49(2) B 2
C C18A 0.8406(10) -0.1002(16) 0.3008(5) 0.032(2) Uani d U P D 0.49(2) B 2
H H18A 0.830687 -0.136538 0.271952 0.038000 Uiso calc U P R 0.49(2) B 2
C C19A 0.7631(12) -0.0087(16) 0.3145(5) 0.030(3) Uani d U P . 0.49(2) B 2
H H19A 0.700106 0.016838 0.295073 0.036000 Uiso calc U P R 0.49(2) B 2
C C20 0.3903(4) 0.1378(7) 0.30230(17) 0.0399(13) Uani d . . . 1.000000 . .
C C21 0.4457(6) 0.2196(9) 0.26777(19) 0.066(2) Uani d . . . 1.000000 . .
H H21A 0.413626 0.194363 0.238272 0.099000 Uiso calc U . R 1.000000 . .
H H21B 0.527514 0.203400 0.270302 0.099000 Uiso calc U . R 1.000000 . .
H H21C 0.431399 0.313487 0.272611 0.099000 Uiso calc U . R 1.000000 . .
C C22 0.4022(5) -0.0071(8) 0.2906(2) 0.0544(16) Uani d . . . 1.000000 . .
H H22A 0.379047 -0.019922 0.259216 0.082000 Uiso calc U . R 1.000000 . .
H H22B 0.353842 -0.060408 0.308201 0.082000 Uiso calc U . R 1.000000 . .
H H22C 0.481270 -0.034378 0.296698 0.082000 Uiso calc U . R 1.000000 . .
C C23 0.2643(4) 0.1747(7) 0.3019(2) 0.0479(15) Uani d . . . 1.000000 . .
H H23A 0.228952 0.169760 0.271701 0.072000 Uiso calc U . R 1.000000 . .
H H23B 0.257425 0.264708 0.313104 0.072000 Uiso calc U . R 1.000000 . .
H H23C 0.226331 0.113233 0.320636 0.072000 Uiso calc U . R 1.000000 . .
C C24 0.4040(4) 0.1020(5) 0.40332(17) 0.0323(11) Uani d . . . 1.000000 . .
C C25 0.3714(6) -0.0412(6) 0.3946(2) 0.0466(15) Uani d . . . 1.000000 . .
H H25A 0.360836 -0.085441 0.422540 0.070000 Uiso calc U . R 1.000000 . .
H H25B 0.431612 -0.085598 0.380064 0.070000 Uiso calc U . R 1.000000 . .
H H25C 0.300627 -0.045020 0.375491 0.070000 Uiso calc U . R 1.000000 . .
C C26 0.3031(5) 0.1812(6) 0.41702(19) 0.0388(13) Uani d . . . 1.000000 . .
H H26A 0.270495 0.136527 0.441517 0.058000 Uiso calc U . R 1.000000 . .
H H26B 0.245773 0.188236 0.392029 0.058000 Uiso calc U . R 1.000000 . .
H H26C 0.328398 0.269690 0.426325 0.058000 Uiso calc U . R 1.000000 . .
C C27 0.4973(5) 0.1059(6) 0.44213(18) 0.0441(14) Uani d . . . 1.000000 . .
H H27A 0.465856 0.075296 0.469058 0.066000 Uiso calc U . R 1.000000 . .
H H27B 0.525011 0.196491 0.446357 0.066000 Uiso calc U . R 1.000000 . .
H H27C 0.560167 0.048380 0.435497 0.066000 Uiso calc U . R 1.000000 . .
C C28 0.3861(6) 0.4948(7) 0.3531(3) 0.0274(18) Uani d U P DG 0.478(10) C 1
C C29 0.3004(7) 0.5196(9) 0.3805(3) 0.0272(19) Uani d U P DG 0.478(10) C 1
H H29 0.295546 0.468677 0.406404 0.033000 Uiso calc U P R 0.478(10) C 1
C C30 0.2218(6) 0.6187(9) 0.3699(3) 0.032(2) Uani d U P DG 0.478(10) C 1
H H30 0.163211 0.635617 0.388571 0.038000 Uiso calc U P R 0.478(10) C 1
C C31 0.2289(6) 0.6932(7) 0.3319(3) 0.0324(19) Uani d U P DG 0.478(10) C 1
H H31 0.175134 0.760939 0.324647 0.039000 Uiso calc U P R 0.478(10) C 1
C C32 0.3146(7) 0.6684(8) 0.3045(2) 0.0302(19) Uani d U P DG 0.478(10) C 1
H H32 0.319392 0.719323 0.278557 0.036000 Uiso calc U P R 0.478(10) C 1
C C33 0.3932(7) 0.5693(9) 0.3151(2) 0.0283(19) Uani d U P DG 0.478(10) C 1
H H33 0.451728 0.552384 0.296389 0.034000 Uiso calc U P R 0.478(10) C 1
C C28A 0.3769(5) 0.4757(7) 0.3536(2) 0.0241(17) Uani d U P DG 0.522(10) C 2
C C29A 0.3291(7) 0.5352(8) 0.38875(18) 0.0267(18) Uani d U P DG 0.522(10) C 2
H H29A 0.350290 0.506952 0.418014 0.032000 Uiso calc U P R 0.522(10) C 2
C C30A 0.2504(6) 0.6360(8) 0.3811(2) 0.0276(18) Uani d U P DG 0.522(10) C 2
H H30A 0.217791 0.676636 0.405096 0.033000 Uiso calc U P R 0.522(10) C 2
C C31A 0.2195(5) 0.6773(7) 0.3383(3) 0.0342(19) Uani d U P DG 0.522(10) C 2
H H31A 0.165692 0.746225 0.333023 0.041000 Uiso calc U P R 0.522(10) C 2
C C32A 0.2672(7) 0.6179(8) 0.30313(19) 0.0345(19) Uani d U P DG 0.522(10) C 2
H H32A 0.246091 0.646130 0.273868 0.041000 Uiso calc U P R 0.522(10) C 2
C C33A 0.3459(7) 0.5171(8) 0.3108(2) 0.0319(19) Uani d U P DG 0.522(10) C 2
H H33A 0.378590 0.476445 0.286785 0.038000 Uiso calc U P R 0.522(10) C 2
C C34 0.6399(6) 0.7357(7) 0.3646(2) 0.0601(19) Uani d . . . 1.000000 . .
H H34A 0.651880 0.826399 0.375083 0.090000 Uiso calc U . R 1.000000 . .
H H34B 0.559726 0.722980 0.354780 0.090000 Uiso calc U . R 1.000000 . .
H H34C 0.686015 0.719593 0.339863 0.090000 Uiso calc U . R 1.000000 . .
C C35 0.5949(6) 0.6603(7) 0.4570(2) 0.0610(19) Uani d . . . 1.000000 . .
H H35A 0.612122 0.750629 0.466851 0.091000 Uiso calc U . R 1.000000 . .
H H35B 0.612901 0.598923 0.481378 0.091000 Uiso calc U . R 1.000000 . .
H H35C 0.514266 0.653485 0.447050 0.091000 Uiso calc U . R 1.000000 . .
C C36 0.8353(5) 0.6391(6) 0.4284(2) 0.0457(15) Uani d . . . 1.000000 . .
H H36A 0.848095 0.727827 0.440601 0.069000 Uiso calc U . R 1.000000 . .
H H36B 0.880457 0.627171 0.403198 0.069000 Uiso calc U . R 1.000000 . .
H H36C 0.857891 0.573365 0.451049 0.069000 Uiso calc U . R 1.000000 . .
B B1 0.4752(5) 0.3700(7) 0.36373(18) 0.0297(12) Uani d . . D 1.000000 . .
N N1 0.7235(3) 0.2721(4) 0.38503(13) 0.0283(9) Uani d . . . 1.000000 . .
N N2 0.5906(3) 0.1173(5) 0.35328(14) 0.0339(10) Uani d . . . 1.000000 . .
P P1 0.46550(10) 0.18619(14) 0.35611(4) 0.0278(3) Uani d . . . 1.000000 . .
Si Si1 0.62465(11) 0.40894(15) 0.38364(5) 0.0314(4) Uani d . . . 1.000000 . .
Si Si2 0.68199(12) 0.61806(16) 0.41015(5) 0.0362(4) Uani d . . . 1.000000 . .

loop_
_atom_site_aniso_label
_atom_site_aniso_U_11
_atom_site_aniso_U_22
_atom_site_aniso_U_33
_atom_site_aniso_U_12
_atom_site_aniso_U_13
_atom_site_aniso_U_23
C1 0.025(2) 0.034(3) 0.037(2) 0.011(2) -0.0060(17) -0.012(2)
C2 0.029(2) 0.030(3) 0.037(2) 0.0110(19) -0.0070(18) -0.011(2)
C3 0.034(2) 0.043(3) 0.036(3) 0.009(2) -0.0098(19) -0.017(2)
C4 0.027(3) 0.060(4) 0.044(3) 0.011(3) -0.006(2) -0.017(3)
C5 0.024(2) 0.071(4) 0.039(3) 0.010(3) -0.003(2) -0.019(3)
C6 0.021(2) 0.051(3) 0.038(3) 0.017(2) -0.0013(18) -0.013(2)
C7 0.022(2) 0.071(4) 0.037(3) 0.011(3) -0.004(2) -0.013(3)
C8 0.037(3) 0.079(4) 0.049(4) 0.017(3) 0.001(3) -0.002(3)
C9 0.029(3) 0.090(5) 0.037(3) 0.011(3) 0.000(2) -0.021(3)
C10 0.035(3) 0.033(3) 0.038(3) 0.003(2) -0.010(2) -0.004(2)
C11 0.046(4) 0.048(4) 0.045(4) 0.009(3) 0.004(3) -0.003(3)
C12 0.045(4) 0.051(4) 0.052(4) 0.016(3) 0.001(3) 0.008(3)
C10A 0.038(6) 0.038(6) 0.040(5) 0.006(5) -0.005(5) -0.006(5)
C11A 0.037(10) 0.046(9) 0.045(7) -0.001(8) 0.000(7) -0.012(7)
C12A 0.051(10) 0.039(7) 0.052(10) 0.005(6) 0.001(9) -0.005(6)
C13 0.022(2) 0.044(3) 0.028(2) 0.0090(19) -0.0010(17) -0.015(2)
C14 0.010(4) 0.027(6) 0.033(5) -0.003(4) 0.009(3) -0.008(4)
C15 0.021(4) 0.034(5) 0.037(5) 0.003(4) 0.003(3) -0.009(4)
C16 0.023(4) 0.033(5) 0.038(5) 0.008(4) 0.006(3) -0.004(4)
C17 0.027(3) 0.036(5) 0.039(5) 0.012(4) 0.011(3) -0.007(4)
C18 0.026(3) 0.034(5) 0.038(5) 0.007(4) 0.010(3) -0.007(4)
C19 0.023(4) 0.034(6) 0.036(5) 0.005(4) 0.006(3) -0.009(4)
C14A 0.022(4) 0.035(5) 0.035(5) 0.003(4) 0.007(3) -0.010(4)
C15A 0.018(4) 0.035(4) 0.040(5) 0.003(3) 0.005(3) -0.006(4)
C16A 0.024(4) 0.035(5) 0.042(5) 0.003(4) 0.007(4) -0.004(4)
C17A 0.026(3) 0.037(5) 0.044(5) 0.003(4) 0.009(3) -0.005(4)
C18A 0.027(3) 0.032(5) 0.038(5) 0.003(4) 0.010(3) -0.010(4)
C19A 0.024(4) 0.030(5) 0.037(5) 0.001(4) 0.006(3) -0.008(4)
C20 0.026(2) 0.067(4) 0.026(3) -0.003(2) -0.0031(19) -0.001(2)
C21 0.052(4) 0.120(6) 0.025(3) -0.030(4) -0.005(3) 0.004(3)
C22 0.032(3) 0.085(4) 0.046(4) -0.004(3) -0.005(3) -0.022(3)
C23 0.027(3) 0.066(4) 0.049(3) -0.004(3) -0.009(2) 0.004(3)
C24 0.038(3) 0.028(3) 0.032(3) 0.013(2) 0.009(2) 0.002(2)
C25 0.056(4) 0.030(3) 0.055(4) 0.007(3) 0.011(3) 0.000(3)
C26 0.047(3) 0.028(3) 0.044(3) 0.009(2) 0.025(2) 0.005(2)
C27 0.061(3) 0.040(3) 0.031(3) 0.008(3) 0.001(2) 0.008(2)
C28 0.017(3) 0.033(4) 0.032(3) -0.001(3) 0.002(3) 0.002(3)
C29 0.023(4) 0.024(4) 0.035(4) 0.000(3) 0.006(3) 0.002(3)
C30 0.024(4) 0.027(4) 0.045(4) 0.002(3) 0.006(3) 0.000(3)
C31 0.022(3) 0.031(4) 0.044(4) 0.003(3) -0.001(3) 0.003(3)
C32 0.024(4) 0.031(4) 0.035(4) 0.006(3) -0.002(3) 0.006(3)
C33 0.023(4) 0.031(4) 0.030(3) 0.003(3) -0.001(3) 0.004(3)
C28A 0.019(3) 0.024(3) 0.029(3) -0.002(3) 0.001(3) 0.003(3)
C29A 0.022(4) 0.023(3) 0.035(3) -0.007(3) 0.000(3) -0.002(3)
C30A 0.020(3) 0.021(3) 0.041(4) -0.009(3) -0.002(3) -0.006(3)
C31A 0.021(3) 0.034(4) 0.047(4) 0.004(3) -0.001(3) -0.002(3)
C32A 0.027(4) 0.038(4) 0.037(3) 0.008(3) -0.006(3) 0.004(3)
C33A 0.026(4) 0.038(4) 0.031(3) 0.006(3) 0.001(3) 0.006(3)
C34 0.063(4) 0.057(4) 0.057(4) 0.034(3) -0.014(3) -0.011(3)
C35 0.059(4) 0.059(4) 0.067(4) -0.006(3) 0.018(3) -0.037(4)
C36 0.038(3) 0.040(3) 0.057(4) 0.006(3) -0.013(3) -0.004(3)
B1 0.023(2) 0.045(3) 0.021(3) 0.011(2) 0.0045(19) 0.007(2)
N1 0.0151(17) 0.038(2) 0.030(2) 0.0115(16) -0.0032(15) -0.0149(18)
N2 0.0215(18) 0.052(3) 0.028(2) 0.0075(18) -0.0018(15) -0.013(2)
P1 0.0182(6) 0.0413(8) 0.0238(6) 0.0072(5) 0.0018(4) -0.0014(6)
Si1 0.0235(7) 0.0398(9) 0.0299(7) 0.0115(6) -0.0039(5) -0.0109(6)
Si2 0.0305(7) 0.0415(9) 0.0354(8) 0.0092(7) -0.0051(6) -0.0139(7)

loop_
_atom_type_symbol
_atom_type_description
_atom_type_scat_dispersion_real
_atom_type_scat_dispersion_imag
_atom_type_scat_source
C C 0.0181 0.0091 'International Tables Vol C Tables 4.2.6.8 and 6.1.1.4'
H H 0.0000 0.0000 'International Tables Vol C Tables 4.2.6.8 and 6.1.1.4'
B B 0.0090 0.0039 'International Tables Vol C Tables 4.2.6.8 and 6.1.1.4'
N N 0.0311 0.0180 'International Tables Vol C Tables 4.2.6.8 and 6.1.1.4'
P P 0.2955 0.4335 'International Tables Vol C Tables 4.2.6.8 and 6.1.1.4'
Si Si 0.2541 0.3302 'International Tables Vol C Tables 4.2.6.8 and 6.1.1.4'

loop_
_geom_angle_atom_site_label_1
_geom_angle_atom_site_label_2
_geom_angle_atom_site_label_3
_geom_angle_site_symmetry_1
_geom_angle_site_symmetry_3
_geom_angle
_geom_angle_publ_flag
C2 C1 C6 . . 120.000000 ?
C2 C1 N1 . . 118.9(3) ?
C6 C1 N1 . . 121.0(3) ?
C1 C2 C3 . . 120.000000 ?
C1 C2 C10 . . 122.0(3) ?
C3 C2 C10 . . 117.9(3) ?
C1 C2 C10A . . 117.6(11) ?
C3 C2 C10A . . 122.2(10) ?
C4 C3 C2 . . 120.000000 ?
C3 C4 C5 . . 120.000000 ?
C6 C5 C4 . . 120.000000 ?
C5 C6 C1 . . 120.000000 ?
C5 C6 C7 . . 117.2(3) ?
C1 C6 C7 . . 122.7(3) ?
C6 C7 C8 . . 111.2(5) ?
C6 C7 C9 . . 111.9(4) ?
C8 C7 C9 . . 110.4(5) ?
C11 C10 C12 . . 112.4(6) ?
C11 C10 C2 . . 111.6(5) ?
C12 C10 C2 . . 111.7(5) ?
C11A C10A C12A . . 111.9(15) ?
C11A C10A C2 . . 113.3(11) ?
C12A C10A C2 . . 112.6(10) ?
N2 C13 N1 . . 126.9(4) ?
N2 C13 C14 . . 115.5(7) ?
N1 C13 C14 . . 116.7(7) ?
N2 C13 C14A . . 109.7(9) ?
N1 C13 C14A . . 123.4(8) ?
C15 C14 C19 . . 120.000000 ?
C15 C14 C13 . . 123.6(8) ?
C19 C14 C13 . . 116.1(8) ?
C14 C15 C16 . . 120.000000 ?
C15 C16 C17 . . 120.000000 ?
C18 C17 C16 . . 120.000000 ?
C19 C18 C17 . . 120.000000 ?
C18 C19 C14 . . 120.000000 ?
C15A C14A C19A . . 119.2(9) ?
C15A C14A C13 . . 125.6(11) ?
C19A C14A C13 . . 114.8(11) ?
C16A C15A C14A . . 119.9(9) ?
C17A C16A C15A . . 121.1(8) ?
C16A C17A C18A . . 119.5(8) ?
C17A C18A C19A . . 119.6(9) ?
C18A C19A C14A . . 120.6(10) ?
C22 C20 C21 . . 107.9(5) ?
C22 C20 C23 . . 110.0(5) ?
C21 C20 C23 . . 109.5(5) ?
C22 C20 P1 . . 114.5(4) ?
C21 C20 P1 . . 105.1(4) ?
C23 C20 P1 . . 109.6(4) ?
C25 C24 C26 . . 110.9(5) ?
C25 C24 C27 . . 108.2(5) ?
C26 C24 C27 . . 107.6(5) ?
C25 C24 P1 . . 114.2(4) ?
C26 C24 P1 . . 109.6(4) ?
C27 C24 P1 . . 106.0(4) ?
C29 C28 C33 . . 120.000000 ?
C29 C28 B1 . . 120.3(5) ?
C33 C28 B1 . . 119.6(5) ?
C28 C29 C30 . . 120.000000 ?
C29 C30 C31 . . 120.000000 ?
C32 C31 C30 . . 120.000000 ?
C31 C32 C33 . . 120.000000 ?
C32 C33 C28 . . 120.000000 ?
C29A C28A C33A . . 120.000000 ?
C29A C28A B1 . . 118.7(5) ?
C33A C28A B1 . . 121.0(5) ?
C30A C29A C28A . . 120.000000 ?
C29A C30A C31A . . 120.000000 ?
C32A C31A C30A . . 120.000000 ?
C33A C32A C31A . . 120.000000 ?
C32A C33A C28A . . 120.000000 ?
C28A B1 Si1 . . 125.4(5) ?
C28 B1 Si1 . . 118.2(5) ?
C28A B1 P1 . . 127.3(5) ?
C28 B1 P1 . . 134.3(5) ?
Si1 B1 P1 . . 107.2(3) ?
C13 N1 C1 . . 121.7(4) ?
C13 N1 Si1 . . 120.3(3) ?
C1 N1 Si1 . . 116.9(3) ?
C13 N2 P1 . . 132.8(4) ?
N2 P1 C20 . . 102.0(2) ?
N2 P1 C24 . . 104.9(2) ?
C20 P1 C24 . . 111.6(3) ?
N2 P1 B1 . . 112.4(2) ?
C20 P1 B1 . . 112.9(3) ?
C24 P1 B1 . . 112.4(2) ?
N1 Si1 B1 . . 116.1(3) ?
N1 Si1 Si2 . . 120.99(15) ?
B1 Si1 Si2 . . 122.8(2) ?
C36 Si2 C34 . . 110.0(3) ?
C36 Si2 C35 . . 109.3(3) ?
C34 Si2 C35 . . 106.8(3) ?
C36 Si2 Si1 . . 116.9(2) ?
C34 Si2 Si1 . . 105.6(2) ?
C35 Si2 Si1 . . 107.8(2) ?

loop_
_geom_bond_atom_site_label_1
_geom_bond_atom_site_label_2
_geom_bond_site_symmetry_2
_geom_bond_distance
_geom_bond_publ_flag
C1 C2 . 1.390000 ?
C1 C6 . 1.390000 ?
C1 N1 . 1.445(4) ?
C2 C3 . 1.390000 ?
C2 C10 . 1.544(7) ?
C2 C10A . 1.545(11) ?
C3 C4 . 1.390000 ?
C4 C5 . 1.390000 ?
C5 C6 . 1.390000 ?
C6 C7 . 1.534(6) ?
C7 C8 . 1.535(10) ?
C7 C9 . 1.540(8) ?
C10 C11 . 1.505(9) ?
C10 C12 . 1.521(10) ?
C10A C11A . 1.503(13) ?
C10A C12A . 1.517(13) ?
C13 N2 . 1.295(6) ?
C13 N1 . 1.356(7) ?
C13 C14 . 1.535(7) ?
C13 C14A . 1.540(9) ?
C14 C15 . 1.390000 ?
C14 C19 . 1.390000 ?
C15 C16 . 1.390000 ?
C16 C17 . 1.390000 ?
C17 C18 . 1.390000 ?
C18 C19 . 1.390000 ?
C14A C15A . 1.386(8) ?
C14A C19A . 1.397(15) ?
C15A C16A . 1.386(8) ?
C16A C17A . 1.382(8) ?
C17A C18A . 1.391(9) ?
C18A C19A . 1.395(14) ?
C20 C22 . 1.521(10) ?
C20 C21 . 1.531(9) ?
C20 C23 . 1.538(7) ?
C20 P1 . 1.865(5) ?
C24 C25 . 1.521(8) ?
C24 C26 . 1.526(7) ?
C24 C27 . 1.551(8) ?
C24 P1 . 1.872(5) ?
C28 C29 . 1.390000 ?
C28 C33 . 1.390000 ?
C28 B1 . 1.663(7) ?
C29 C30 . 1.390000 ?
C30 C31 . 1.390000 ?
C31 C32 . 1.390000 ?
C32 C33 . 1.390000 ?
C28A C29A . 1.390000 ?
C28A C33A . 1.390000 ?
C28A B1 . 1.594(7) ?
C29A C30A . 1.390000 ?
C30A C31A . 1.390000 ?
C31A C32A . 1.390000 ?
C32A C33A . 1.390000 ?
C34 Si2 . 1.867(7) ?
C35 Si2 . 1.879(6) ?
C36 Si2 . 1.867(6) ?
B1 Si1 . 1.865(6) ?
B1 P1 . 1.880(7) ?
N1 Si1 . 1.814(4) ?
N2 P1 . 1.647(4) ?
Si1 Si2 . 2.349(2) ?
